data_4511053
loop_
_publ_author_name
'Jacobs, Tia'
'Lloyd, Gareth O.'
'Bredenkamp, Martin W.'
'Barbour, Leonard J.'

_publ_section_title
;
 Co-crystallization of Ionic and Neutral Supramolecular Motifs Derived
 from Identical Components
;
_journal_issue 3
_journal_name_full 'Crystal Growth &amp; Design'
_journal_page_first 1284
_journal_paper_doi 10.1021/cg8013738
_journal_volume 9
_journal_year 2009
_chemical_formula_moiety
;
3(C18 H20 O2), C18 H19 O2, 0.67(C H4 N), C2 H9 N2
;
_chemical_formula_sum 'C74.67 H90.67 N2.67 O8'
_chemical_formula_weight 1153.50
_chemical_name_systematic
; 
 ? 
;
_space_group_IT_number 148
_symmetry_cell_setting trigonal
_symmetry_space_group_name_Hall '-R 3'
_symmetry_space_group_name_H-M 'R -3 :H'
_atom_sites_solution_hydrogens geom
_atom_sites_solution_primary direct
_atom_sites_solution_secondary difmap
_audit_creation_method SHELXL-97
_cell_angle_alpha 90.00
_cell_angle_beta 90.00
_cell_angle_gamma 120.00
_cell_formula_units_Z 18
_cell_length_a 53.599(2)
_cell_length_b 53.599(2)
_cell_length_c 11.0015(9)
_cell_measurement_reflns_used 6880
_cell_measurement_temperature 100(2)
_cell_measurement_theta_max 27.415
_cell_measurement_theta_min 2.551
_cell_volume 27371(3)
_computing_cell_refinement 'SAINT (Bruker, 2002)'
_computing_data_collection 'SMART (Bruker, 2002)'
_computing_data_reduction SAINT
_computing_molecular_graphics
;
X-Seed (Barbour, 2001; Atwood & Barbour, 2003)
;
_computing_publication_material
;
X-Seed 
;
_computing_structure_refinement 'SHELXL-97 (Sheldrick, 1997)'
_computing_structure_solution 'SHELXS-97 (Sheldrick, 1997)'
_diffrn_ambient_temperature 100(2)
_diffrn_measured_fraction_theta_full 0.976
_diffrn_measured_fraction_theta_max 0.976
_diffrn_measurement_device_type 'Bruker APEX CCD area-detector'
_diffrn_measurement_method \w
_diffrn_radiation_monochromator graphite
_diffrn_radiation_source 'fine-focus sealed tube'
_diffrn_radiation_type MoK\a
_diffrn_radiation_wavelength 0.71073
_diffrn_reflns_av_R_equivalents 0.0618
_diffrn_reflns_av_sigmaI/netI 0.0531
_diffrn_reflns_limit_h_max 70
_diffrn_reflns_limit_h_min -70
_diffrn_reflns_limit_k_max 71
_diffrn_reflns_limit_k_min -69
_diffrn_reflns_limit_l_max 14
_diffrn_reflns_limit_l_min -14
_diffrn_reflns_number 106920
_diffrn_reflns_theta_full 28.31
_diffrn_reflns_theta_max 28.31
_diffrn_reflns_theta_min 0.76
_diffrn_standards_number 0
_exptl_absorpt_coefficient_mu 0.081
_exptl_absorpt_correction_type none
_exptl_crystal_colour colourless
_exptl_crystal_density_diffrn 1.260
_exptl_crystal_density_method 'not measured'
_exptl_crystal_description block
_exptl_crystal_F_000 11184
_exptl_crystal_size_max 0.30
_exptl_crystal_size_mid 0.30
_exptl_crystal_size_min 0.20
_refine_diff_density_max 0.717
_refine_diff_density_min -0.499
_refine_diff_density_rms 0.066
_refine_ls_extinction_method none
_refine_ls_goodness_of_fit_ref 1.021
_refine_ls_hydrogen_treatment mixed
_refine_ls_matrix_type full
_refine_ls_number_parameters 760
_refine_ls_number_reflns 14771
_refine_ls_number_restraints 4
_refine_ls_restrained_S_all 1.021
_refine_ls_R_factor_all 0.0985
_refine_ls_R_factor_gt 0.0679
_refine_ls_shift/su_max 0.000
_refine_ls_shift/su_mean 0.000
_refine_ls_structure_factor_coef Fsqd
_refine_ls_weighting_details 'calc w=1/[\s^2^(Fo^2^)+(0.0861P)^2^+19.6011P] where P=(Fo^2^+2Fc^2^)/3'
_refine_ls_weighting_scheme calc
_refine_ls_wR_factor_gt 0.1579
_refine_ls_wR_factor_ref 0.1710
_reflns_number_gt 10456
_reflns_number_total 14771
_reflns_threshold_expression >2sigma(I)
_cod_data_source_file cg8013738_si_001.cif
_cod_data_source_block
;
;
_cod_original_sg_symbol_H-M R-3
_cod_database_code 4511053

loop_
_symmetry_equiv_pos_as_xyz
'x, y, z'
'-y, x-y, z'
'-x+y, -x, z'
'x+2/3, y+1/3, z+1/3'
'-y+2/3, x-y+1/3, z+1/3'
'-x+y+2/3, -x+1/3, z+1/3'
'x+1/3, y+2/3, z+2/3'
'-y+1/3, x-y+2/3, z+2/3'
'-x+y+1/3, -x+2/3, z+2/3'
'-x, -y, -z'
'y, -x+y, -z'
'x-y, x, -z'
'-x+2/3, -y+1/3, -z+1/3'
'y+2/3, -x+y+1/3, -z+1/3'
'x-y+2/3, x+1/3, -z+1/3'
'-x+1/3, -y+2/3, -z+2/3'
'y+1/3, -x+y+2/3, -z+2/3'
'x-y+1/3, x+2/3, -z+2/3'

loop_
_atom_site_label
_atom_site_type_symbol
_atom_site_fract_x
_atom_site_fract_y
_atom_site_fract_z
_atom_site_U_iso_or_equiv
_atom_site_adp_type
_atom_site_occupancy
_atom_site_symmetry_multiplicity
_atom_site_calc_flag
_atom_site_refinement_flags
O20C O 0.21827(3) 0.35562(3) 0.29537(12) 0.0227(3) Uani 1 1 d D
O20A O 0.19986(3) 0.30408(3) 0.36330(12) 0.0207(3) Uani 1 1 d .
O1C O 0.29455(3) 0.37599(3) -0.30115(11) 0.0184(3) Uani 1 1 d .
O1A O 0.21275(3) 0.24219(3) 0.95018(11) 0.0180(3) Uani 1 1 d .
C13A C 0.19926(4) 0.26563(4) 0.47649(16) 0.0170(4) Uani 1 1 d .
H8 H 0.1818 0.2521 0.4381 0.020 Uiso 1 1 calc R
C14A C 0.21266(4) 0.29465(4) 0.44258(16) 0.0166(4) Uani 1 1 d .
C15A C 0.23902(4) 0.31351(4) 0.49761(16) 0.0182(4) Uani 1 1 d .
H10 H 0.2491 0.3332 0.4739 0.022 Uiso 1 1 calc R
C4C C 0.30517(4) 0.40944(4) -0.07217(16) 0.0150(4) Uani 1 1 d .
C16C C 0.26729(4) 0.40785(4) 0.07346(16) 0.0178(4) Uani 1 1 d .
H13 H 0.2711 0.4258 0.0405 0.021 Uiso 1 1 calc R
C11A C 0.23674(4) 0.27510(4) 0.62398(15) 0.0150(4) Uani 1 1 d .
C4A C 0.24927(4) 0.26572(4) 0.72882(16) 0.0153(4) Uani 1 1 d .
C12A C 0.21110(4) 0.25637(4) 0.56524(16) 0.0159(4) Uani 1 1 d .
H16 H 0.2014 0.2365 0.5867 0.019 Uiso 1 1 calc R
C10C C 0.31941(4) 0.39194(4) -0.10516(16) 0.0151(4) Uani 1 1 d .
C3C C 0.29168(4) 0.41352(4) -0.18891(16) 0.0159(4) Uani 1 1 d .
H18A H 0.2783 0.4203 -0.1656 0.019 Uiso 1 1 calc R
H18B H 0.3072 0.4289 -0.2382 0.019 Uiso 1 1 calc R
C5A C 0.22995(4) 0.21268(4) 0.68132(16) 0.0183(4) Uani 1 1 d .
H19 H 0.2416 0.2186 0.6102 0.022 Uiso 1 1 calc R
C13C C 0.25601(4) 0.35581(4) 0.17465(16) 0.0170(4) Uani 1 1 d .
H21 H 0.2526 0.3382 0.2100 0.020 Uiso 1 1 calc R
C10A C 0.23049(4) 0.23380(4) 0.75809(16) 0.0152(4) Uani 1 1 d .
C16A C 0.25067(4) 0.30391(4) 0.58642(16) 0.0179(4) Uani 1 1 d .
H23 H 0.2686 0.3172 0.6226 0.021 Uiso 1 1 calc R
C11C C 0.28272(4) 0.39494(4) 0.03065(16) 0.0160(4) Uani 1 1 d .
C8A C 0.19658(4) 0.19500(4) 0.88837(17) 0.0191(4) Uani 1 1 d .
H25 H 0.1852 0.1889 0.9602 0.023 Uiso 1 1 calc R
C14C C 0.24019(4) 0.36848(4) 0.21261(16) 0.0170(4) Uani 1 1 d .
N1E N 0.16471(3) 0.31626(3) 0.50051(15) 0.0246(4) Uani 1 1 d .
H13E H 0.1765 0.3117 0.4579 0.037 Uiso 1 1 calc R
H11E H 0.1504 0.3147 0.4512 0.037 Uiso 1 1 calc R
H12E H 0.1569 0.3039 0.5644 0.037 Uiso 1 1 calc R
C15C C 0.24636(4) 0.39485(4) 0.16368(17) 0.0189(4) Uani 1 1 d .
H29 H 0.2363 0.4041 0.1918 0.023 Uiso 1 1 calc R
C2A C 0.22421(4) 0.27228(4) 0.91726(16) 0.0163(4) Uani 1 1 d .
C7A C 0.19621(4) 0.17465(4) 0.80975(17) 0.0205(4) Uani 1 1 d .
H34 H 0.1845 0.1547 0.8270 0.025 Uiso 1 1 calc R
C9A C 0.21348(4) 0.22426(4) 0.86311(16) 0.0164(4) Uani 1 1 d .
C9C C 0.31282(4) 0.37615(4) -0.21355(16) 0.0160(4) Uani 1 1 d .
C18A C 0.20062(4) 0.27467(4) 0.84951(17) 0.0193(4) Uani 1 1 d .
H37A H 0.1965 0.2642 0.7723 0.029 Uiso 1 1 calc R
H37B H 0.2071 0.2950 0.8334 0.029 Uiso 1 1 calc R
H37C H 0.1831 0.2663 0.8993 0.029 Uiso 1 1 calc R
C12C C 0.27682(4) 0.36904(4) 0.08458(16) 0.0165(4) Uani 1 1 d .
H38 H 0.2874 0.3601 0.0590 0.020 Uiso 1 1 calc R
C5C C 0.34002(4) 0.39134(4) -0.02894(17) 0.0181(4) Uani 1 1 d .
H39 H 0.3452 0.4023 0.0441 0.022 Uiso 1 1 calc R
C3A C 0.25208(4) 0.28267(4) 0.84608(15) 0.0153(4) Uani 1 1 d .
H44A H 0.2664 0.2816 0.8998 0.018 Uiso 1 1 calc R
H44B H 0.2598 0.3032 0.8245 0.018 Uiso 1 1 calc R
C6A C 0.21318(4) 0.18360(4) 0.70515(17) 0.0209(4) Uani 1 1 d .
H45 H 0.2132 0.1698 0.6509 0.025 Uiso 1 1 calc R
C6C C 0.35308(4) 0.37540(4) -0.05646(17) 0.0202(4) Uani 1 1 d .
H47 H 0.3669 0.3753 -0.0025 0.024 Uiso 1 1 calc R
C17C C 0.32832(4) 0.43991(4) -0.03011(17) 0.0201(4) Uani 1 1 d .
H48A H 0.3191 0.4511 -0.0092 0.030 Uiso 1 1 calc R
H48B H 0.3422 0.4496 -0.0959 0.030 Uiso 1 1 calc R
H48C H 0.3383 0.4383 0.0414 0.030 Uiso 1 1 calc R
C18C C 0.24872(4) 0.36219(4) -0.20864(17) 0.0201(4) Uani 1 1 d .
H49A H 0.2542 0.3570 -0.1316 0.030 Uiso 1 1 calc R
H49B H 0.2403 0.3454 -0.2628 0.030 Uiso 1 1 calc R
H49C H 0.2346 0.3683 -0.1932 0.030 Uiso 1 1 calc R
C8C C 0.32605(4) 0.36002(4) -0.24220(17) 0.0182(4) Uani 1 1 d .
H50 H 0.3214 0.3494 -0.3159 0.022 Uiso 1 1 calc R
C19A C 0.23075(4) 0.28825(4) 1.03752(16) 0.0208(4) Uani 1 1 d .
H58A H 0.2459 0.2866 1.0801 0.031 Uiso 1 1 calc R
H58B H 0.2133 0.2798 1.0877 0.031 Uiso 1 1 calc R
H58C H 0.2372 0.3086 1.0224 0.031 Uiso 1 1 calc R
C2C C 0.27542(4) 0.38679(4) -0.26839(16) 0.0166(4) Uani 1 1 d .
C7C C 0.34590(4) 0.35953(4) -0.16353(17) 0.0203(4) Uani 1 1 d .
H61 H 0.3546 0.3484 -0.1826 0.024 Uiso 1 1 calc R
C19C C 0.26725(4) 0.39492(4) -0.38847(16) 0.0197(4) Uani 1 1 d .
H62A H 0.2569 0.3777 -0.4392 0.029 Uiso 1 1 calc R
H62B H 0.2847 0.4091 -0.4307 0.029 Uiso 1 1 calc R
H62C H 0.2549 0.4032 -0.3728 0.029 Uiso 1 1 calc R
C17A C 0.27998(4) 0.27239(4) 0.69461(17) 0.0192(4) Uani 1 1 d .
H67A H 0.2919 0.2929 0.6759 0.029 Uiso 1 1 calc R
H67B H 0.2790 0.2610 0.6233 0.029 Uiso 1 1 calc R
H67C H 0.2884 0.2675 0.7630 0.029 Uiso 1 1 calc R
C2E C 0.18169(5) 0.34630(5) 0.5465(2) 0.0298(5) Uani 1 1 d .
H21E H 0.1902 0.3597 0.4772 0.036 Uiso 1 1 calc R
H22E H 0.1976 0.3482 0.5986 0.036 Uiso 1 1 calc R
C3E C 0.16268(5) 0.35397(5) 0.6182(2) 0.0367(6) Uani 1 1 d .
H32E H 0.1745 0.3732 0.6559 0.044 Uiso 1 1 calc R
H31E H 0.1486 0.3549 0.5632 0.044 Uiso 1 1 calc R
O20D O 0.14553(3) 0.26916(3) 0.31812(12) 0.0241(3) Uani 1 1 d D
O1D O 0.08170(3) 0.20317(3) -0.29432(11) 0.0204(3) Uani 1 1 d .
C14D C 0.13611(4) 0.24958(4) 0.22605(16) 0.0187(4) Uani 1 1 d .
C15D C 0.15388(4) 0.24119(4) 0.16845(16) 0.0193(4) Uani 1 1 d .
H20 H 0.1732 0.2488 0.1950 0.023 Uiso 1 1 calc R
C11D C 0.11510(4) 0.20989(4) 0.03191(16) 0.0169(4) Uani 1 1 d .
C16D C 0.14352(4) 0.22187(4) 0.07279(16) 0.0189(4) Uani 1 1 d .
H30 H 0.1560 0.2166 0.0338 0.023 Uiso 1 1 calc R
C12D C 0.09766(4) 0.21835(4) 0.09174(16) 0.0181(4) Uani 1 1 d .
H31 H 0.0782 0.2105 0.0664 0.022 Uiso 1 1 calc R
C13D C 0.10777(4) 0.23792(4) 0.18737(16) 0.0191(4) Uani 1 1 d .
H33 H 0.0953 0.2433 0.2262 0.023 Uiso 1 1 calc R
C18D C 0.11616(4) 0.24746(4) -0.19678(17) 0.0212(4) Uani 1 1 d .
H41A H 0.1061 0.2417 -0.1185 0.032 Uiso 1 1 calc R
H41B H 0.1082 0.2571 -0.2458 0.032 Uiso 1 1 calc R
H41C H 0.1367 0.2607 -0.1829 0.032 Uiso 1 1 calc R
C4D C 0.10464(4) 0.18861(4) -0.07557(16) 0.0165(4) Uani 1 1 d .
C17D C 0.10964(4) 0.16324(4) -0.04532(17) 0.0226(4) Uani 1 1 d .
H53A H 0.0993 0.1538 0.0295 0.034 Uiso 1 1 calc R
H53B H 0.1303 0.1705 -0.0340 0.034 Uiso 1 1 calc R
H53C H 0.1025 0.1493 -0.1123 0.034 Uiso 1 1 calc R
C5D C 0.05154(4) 0.15714(4) -0.02338(17) 0.0216(4) Uani 1 1 d .
H55 H 0.0573 0.1514 0.0482 0.026 Uiso 1 1 calc R
C10D C 0.07282(4) 0.17685(4) -0.10220(16) 0.0179(4) Uani 1 1 d .
C2D C 0.11211(4) 0.22081(4) -0.26383(16) 0.0182(4) Uani 1 1 d .
C7D C 0.01385(4) 0.15387(4) -0.15155(18) 0.0241(4) Uani 1 1 d .
H63 H -0.0061 0.1462 -0.1681 0.029 Uiso 1 1 calc R
C19D C 0.12746(4) 0.22925(4) -0.38560(17) 0.0234(4) Uani 1 1 d .
H64A H 0.1248 0.2120 -0.4277 0.035 Uiso 1 1 calc R
H64B H 0.1481 0.2425 -0.3726 0.035 Uiso 1 1 calc R
H64C H 0.1195 0.2388 -0.4352 0.035 Uiso 1 1 calc R
C8D C 0.03420(4) 0.17305(4) -0.23156(17) 0.0208(4) Uani 1 1 d .
H65 H 0.0283 0.1783 -0.3037 0.025 Uiso 1 1 calc R
C3D C 0.12160(4) 0.20252(4) -0.19315(16) 0.0177(4) Uani 1 1 d .
H66A H 0.1422 0.2148 -0.1719 0.021 Uiso 1 1 calc R
H66B H 0.1200 0.1870 -0.2473 0.021 Uiso 1 1 calc R
C9D C 0.06359(4) 0.18479(4) -0.20698(17) 0.0184(4) Uani 1 1 d .
C6D C 0.02244(4) 0.14571(4) -0.04634(18) 0.0252(4) Uani 1 1 d .
H79 H 0.0085 0.1325 0.0089 0.030 Uiso 1 1 calc R
O1B O -0.13070(3) -0.04213(3) 0.63050(12) 0.0229(3) Uani 1 1 d .
C5B C -0.17572(4) -0.05501(4) 0.35902(18) 0.0231(4) Uani 1 1 d .
H40 H -0.1814 -0.0660 0.2861 0.028 Uiso 1 1 calc R
C7B C -0.17870(4) -0.02128(4) 0.49273(18) 0.0245(4) Uani 1 1 d .
H42 H -0.1861 -0.0089 0.5117 0.029 Uiso 1 1 calc R
C6B C -0.18694(4) -0.03726(4) 0.38501(18) 0.0245(4) Uani 1 1 d .
H43 H -0.2000 -0.0360 0.3306 0.029 Uiso 1 1 calc R
C10B C -0.15631(4) -0.05735(4) 0.43611(17) 0.0205(4) Uani 1 1 d .
C8B C -0.15990(4) -0.02338(4) 0.57128(18) 0.0226(4) Uani 1 1 d .
H52 H -0.1546 -0.0127 0.6449 0.027 Uiso 1 1 calc R
C9B C -0.14842(4) -0.04113(4) 0.54391(17) 0.0209(4) Uani 1 1 d .
C17B C -0.16982(5) -0.10726(4) 0.3691(2) 0.0321(5) Uani 1 1 d .
H57A H -0.1837 -0.1150 0.4362 0.048 Uiso 1 1 calc R
H57B H -0.1624 -0.1203 0.3522 0.048 Uiso 1 1 calc R
H57C H -0.1794 -0.1055 0.2964 0.048 Uiso 1 1 calc R
C3B C -0.13110(4) -0.08153(4) 0.52121(17) 0.0223(4) Uani 1 1 d .
H69A H -0.1468 -0.0958 0.5733 0.027 Uiso 1 1 calc R
H69B H -0.1189 -0.0898 0.4981 0.027 Uiso 1 1 calc R
C16B C -0.10958(5) -0.08077(6) 0.25945(19) 0.0398(6) Uani 1 1 d .
H70 H -0.1146 -0.0987 0.2960 0.048 Uiso 1 1 calc R
C4B C -0.14454(4) -0.07724(4) 0.40470(17) 0.0224(4) Uani 1 1 d .
C19B C -0.10437(4) -0.06233(4) 0.71522(18) 0.0251(4) Uani 1 1 d .
H73A H -0.0927 -0.0448 0.7629 0.038 Uiso 1 1 calc R
H73B H -0.0931 -0.0718 0.6986 0.038 Uiso 1 1 calc R
H73C H -0.1217 -0.0755 0.7611 0.038 Uiso 1 1 calc R
C2B C -0.11297(4) -0.05446(4) 0.59600(17) 0.0210(4) Uani 1 1 d .
C11B C -0.12293(5) -0.06545(5) 0.29909(18) 0.0285(5) Uani 1 1 d .
C12B C -0.11530(5) -0.03964(5) 0.24009(18) 0.0316(5) Uani 1 1 d .
H76 H -0.1243 -0.0290 0.2641 0.038 Uiso 1 1 calc R
C18B C -0.08637(5) -0.03120(4) 0.53085(19) 0.0295(5) Uani 1 1 d .
H77A H -0.0922 -0.0262 0.4544 0.044 Uiso 1 1 calc R
H77B H -0.0731 -0.0384 0.5137 0.044 Uiso 1 1 calc R
H77C H -0.0767 -0.0141 0.5826 0.044 Uiso 1 1 calc R
O20B O -0.05983(5) -0.03199(7) 0.02694(17) 0.0843(9) Uani 1 1 d D
C15B C -0.08908(6) -0.06997(8) 0.1670(2) 0.0574(9) Uani 1 1 d .
H80 H -0.0802 -0.0806 0.1418 0.069 Uiso 1 1 calc R
C13B C -0.09492(5) -0.02882(6) 0.1470(2) 0.0450(7) Uani 1 1 d .
H81 H -0.0903 -0.0112 0.1084 0.054 Uiso 1 1 calc R
C14B C -0.08143(6) -0.04402(8) 0.1113(2) 0.0595(9) Uani 1 1 d D
N4E N 0.14759(7) 0.33270(5) 0.7120(2) 0.0852(11) Uani 1 1 d .
H41E H 0.1361 0.3376 0.7547 0.128 Uiso 1 1 calc R
H42E H 0.1606 0.3320 0.7630 0.128 Uiso 0.50 1 calc PR
H43E H 0.1365 0.3151 0.6771 0.128 Uiso 0.50 1 calc PR
H20D H 0.16591(12) 0.2783(5) 0.322(2) 0.051(8) Uiso 1 1 d D
H20C H 0.2140(6) 0.3368(3) 0.318(3) 0.080(10) Uiso 1 1 d D
H20B H -0.0518(7) -0.0443(6) 0.021(3) 0.17(2) Uiso 1 1 d D

loop_
_atom_site_aniso_label
_atom_site_aniso_U_11
_atom_site_aniso_U_22
_atom_site_aniso_U_33
_atom_site_aniso_U_23
_atom_site_aniso_U_13
_atom_site_aniso_U_12
O20C 0.0226(7) 0.0269(8) 0.0212(7) 0.0038(6) 0.0064(6) 0.0143(6)
O20A 0.0213(7) 0.0206(7) 0.0210(7) 0.0017(5) -0.0028(5) 0.0111(6)
O1C 0.0181(6) 0.0219(7) 0.0181(7) -0.0045(5) -0.0030(5) 0.0122(6)
O1A 0.0210(7) 0.0154(6) 0.0184(7) 0.0001(5) 0.0045(5) 0.0097(5)
C13A 0.0160(9) 0.0167(9) 0.0175(9) -0.0040(7) -0.0021(7) 0.0077(7)
C14A 0.0182(9) 0.0195(9) 0.0147(9) -0.0005(7) 0.0018(7) 0.0114(8)
C15A 0.0198(9) 0.0146(9) 0.0194(9) -0.0006(7) 0.0009(7) 0.0081(8)
C4C 0.0136(8) 0.0154(8) 0.0159(9) 0.0000(7) -0.0002(7) 0.0072(7)
C16C 0.0190(9) 0.0178(9) 0.0178(9) -0.0021(7) -0.0040(7) 0.0102(8)
C11A 0.0174(9) 0.0179(9) 0.0121(8) -0.0019(7) 0.0014(7) 0.0107(7)
C4A 0.0142(8) 0.0166(9) 0.0167(9) -0.0016(7) 0.0003(7) 0.0089(7)
C12A 0.0175(9) 0.0148(9) 0.0163(9) -0.0015(7) 0.0022(7) 0.0087(7)
C10C 0.0131(8) 0.0148(8) 0.0157(9) 0.0024(7) 0.0030(7) 0.0056(7)
C3C 0.0142(8) 0.0150(9) 0.0181(9) -0.0002(7) -0.0002(7) 0.0069(7)
C5A 0.0201(9) 0.0227(10) 0.0156(9) -0.0006(7) -0.0014(7) 0.0133(8)
C13C 0.0190(9) 0.0166(9) 0.0155(9) -0.0007(7) -0.0021(7) 0.0089(8)
C10A 0.0158(9) 0.0151(8) 0.0174(9) -0.0013(7) -0.0032(7) 0.0098(7)
C16A 0.0172(9) 0.0171(9) 0.0170(9) -0.0034(7) -0.0012(7) 0.0068(7)
C11C 0.0141(8) 0.0180(9) 0.0149(9) -0.0030(7) -0.0043(7) 0.0073(7)
C8A 0.0162(9) 0.0201(9) 0.0225(10) 0.0019(8) 0.0000(7) 0.0101(8)
C14C 0.0147(9) 0.0200(9) 0.0143(9) -0.0016(7) -0.0008(7) 0.0072(7)
N1E 0.0234(9) 0.0287(9) 0.0237(9) -0.0018(7) 0.0005(7) 0.0146(7)
C15C 0.0188(9) 0.0228(10) 0.0210(10) -0.0043(8) -0.0018(7) 0.0147(8)
C2A 0.0176(9) 0.0140(8) 0.0178(9) -0.0017(7) 0.0001(7) 0.0081(7)
C7A 0.0194(9) 0.0154(9) 0.0259(10) 0.0004(7) -0.0052(8) 0.0080(8)
C9A 0.0156(9) 0.0187(9) 0.0181(9) -0.0003(7) -0.0018(7) 0.0111(7)
C9C 0.0131(8) 0.0153(9) 0.0179(9) 0.0027(7) 0.0023(7) 0.0059(7)
C18A 0.0185(9) 0.0215(9) 0.0206(10) -0.0037(8) -0.0013(7) 0.0119(8)
C12C 0.0154(9) 0.0197(9) 0.0169(9) -0.0030(7) -0.0019(7) 0.0107(7)
C5C 0.0170(9) 0.0199(9) 0.0175(9) 0.0020(7) 0.0012(7) 0.0093(8)
C3A 0.0149(8) 0.0160(9) 0.0149(9) -0.0017(7) -0.0019(7) 0.0076(7)
C6A 0.0262(10) 0.0195(9) 0.0221(10) -0.0056(8) -0.0063(8) 0.0152(8)
C6C 0.0172(9) 0.0220(10) 0.0224(10) 0.0063(8) 0.0020(7) 0.0106(8)
C17C 0.0180(9) 0.0173(9) 0.0230(10) -0.0033(8) -0.0038(8) 0.0073(8)
C18C 0.0160(9) 0.0178(9) 0.0216(10) -0.0006(7) -0.0023(7) 0.0049(8)
C8C 0.0172(9) 0.0147(9) 0.0204(10) -0.0003(7) 0.0029(7) 0.0062(7)
C19A 0.0219(10) 0.0230(10) 0.0169(9) -0.0036(8) 0.0011(7) 0.0109(8)
C2C 0.0141(8) 0.0171(9) 0.0184(9) -0.0009(7) -0.0006(7) 0.0076(7)
C7C 0.0204(9) 0.0187(9) 0.0252(10) 0.0051(8) 0.0061(8) 0.0123(8)
C19C 0.0180(9) 0.0216(9) 0.0188(10) -0.0004(7) -0.0029(7) 0.0094(8)
C17A 0.0178(9) 0.0220(9) 0.0195(9) 0.0008(8) 0.0026(7) 0.0112(8)
C2E 0.0306(11) 0.0317(11) 0.0272(11) -0.0087(9) -0.0025(9) 0.0157(10)
C3E 0.0448(14) 0.0294(12) 0.0380(13) -0.0011(10) 0.0140(11) 0.0201(11)
O20D 0.0197(7) 0.0307(8) 0.0218(7) -0.0094(6) -0.0047(6) 0.0124(6)
O1D 0.0172(7) 0.0259(7) 0.0183(7) -0.0008(5) -0.0040(5) 0.0110(6)
C14D 0.0212(9) 0.0219(9) 0.0129(9) -0.0010(7) -0.0020(7) 0.0108(8)
C15D 0.0139(9) 0.0256(10) 0.0183(9) 0.0002(8) -0.0044(7) 0.0097(8)
C11D 0.0166(9) 0.0233(9) 0.0122(9) -0.0007(7) -0.0024(7) 0.0109(8)
C16D 0.0179(9) 0.0254(10) 0.0175(9) -0.0002(8) 0.0007(7) 0.0139(8)
C12D 0.0150(9) 0.0243(10) 0.0164(9) -0.0008(7) -0.0009(7) 0.0109(8)
C13D 0.0172(9) 0.0233(10) 0.0169(9) -0.0013(7) 0.0002(7) 0.0102(8)
C18D 0.0217(10) 0.0256(10) 0.0198(10) -0.0031(8) -0.0029(8) 0.0144(8)
C4D 0.0155(9) 0.0209(9) 0.0164(9) -0.0027(7) -0.0025(7) 0.0115(8)
C17D 0.0230(10) 0.0279(10) 0.0224(10) -0.0029(8) -0.0036(8) 0.0169(9)
C5D 0.0216(10) 0.0253(10) 0.0171(9) -0.0050(8) -0.0021(8) 0.0111(8)
C10D 0.0187(9) 0.0215(9) 0.0165(9) -0.0064(7) -0.0039(7) 0.0124(8)
C2D 0.0154(9) 0.0250(10) 0.0169(9) -0.0021(7) -0.0020(7) 0.0122(8)
C7D 0.0158(9) 0.0297(11) 0.0259(10) -0.0115(8) -0.0058(8) 0.0108(8)
C19D 0.0241(10) 0.0311(11) 0.0180(10) 0.0003(8) 0.0011(8) 0.0161(9)
C8D 0.0204(9) 0.0249(10) 0.0207(10) -0.0071(8) -0.0064(8) 0.0141(8)
C3D 0.0169(9) 0.0238(10) 0.0167(9) -0.0039(7) -0.0007(7) 0.0133(8)
C9D 0.0182(9) 0.0201(9) 0.0189(9) -0.0056(7) -0.0023(7) 0.0111(8)
C6D 0.0201(10) 0.0286(11) 0.0225(10) -0.0069(8) -0.0008(8) 0.0091(8)
O1B 0.0333(8) 0.0211(7) 0.0191(7) -0.0019(5) 0.0039(6) 0.0172(6)
C5B 0.0326(11) 0.0210(10) 0.0196(10) 0.0031(8) 0.0079(8) 0.0164(9)
C7B 0.0288(11) 0.0148(9) 0.0315(11) 0.0062(8) 0.0147(9) 0.0122(8)
C6B 0.0292(11) 0.0230(10) 0.0250(10) 0.0092(8) 0.0086(8) 0.0159(9)
C10B 0.0284(10) 0.0173(9) 0.0190(10) 0.0034(7) 0.0085(8) 0.0138(8)
C8B 0.0291(10) 0.0136(9) 0.0231(10) 0.0007(7) 0.0101(8) 0.0092(8)
C9B 0.0272(10) 0.0146(9) 0.0197(10) 0.0045(7) 0.0094(8) 0.0096(8)
C17B 0.0464(13) 0.0292(11) 0.0321(12) -0.0103(9) -0.0093(10) 0.0274(11)
C3B 0.0320(11) 0.0186(9) 0.0198(10) -0.0007(8) 0.0032(8) 0.0152(9)
C16B 0.0575(16) 0.0715(18) 0.0188(11) -0.0082(11) -0.0050(10) 0.0536(15)
C4B 0.0337(11) 0.0223(10) 0.0188(10) -0.0026(8) -0.0001(8) 0.0198(9)
C19B 0.0289(11) 0.0219(10) 0.0233(10) -0.0021(8) 0.0022(8) 0.0119(9)
C2B 0.0296(11) 0.0163(9) 0.0200(10) -0.0003(7) 0.0054(8) 0.0135(8)
C11B 0.0416(13) 0.0431(13) 0.0151(10) -0.0039(9) -0.0006(9) 0.0318(11)
C12B 0.0396(13) 0.0494(14) 0.0169(10) 0.0020(9) 0.0054(9) 0.0305(11)
C18B 0.0339(12) 0.0228(10) 0.0279(11) 0.0037(9) 0.0129(9) 0.0113(9)
O20B 0.0931(17) 0.196(3) 0.0287(10) 0.0434(13) 0.0320(10) 0.1210(19)
C15B 0.0757(19) 0.134(3) 0.0159(11) -0.0083(14) -0.0039(12) 0.092(2)
C13B 0.0443(14) 0.084(2) 0.0189(11) 0.0110(12) 0.0073(10) 0.0416(15)
C14B 0.0594(17) 0.142(3) 0.0131(11) 0.0132(15) 0.0084(11) 0.077(2)
N4E 0.141(3) 0.0374(13) 0.0621(17) 0.0071(12) 0.0656(18) 0.0336(16)

loop_
_atom_type_symbol
_atom_type_description
_atom_type_scat_dispersion_real
_atom_type_scat_dispersion_imag
_atom_type_scat_source
C C 0.0033 0.0016 'International Tables Vol C Tables 4.2.6.8 and 6.1.1.4'
H H 0.0000 0.0000 'International Tables Vol C Tables 4.2.6.8 and 6.1.1.4'
O O 0.0106 0.0060 'International Tables Vol C Tables 4.2.6.8 and 6.1.1.4'
N N 0.0061 0.0033 'International Tables Vol C Tables 4.2.6.8 and 6.1.1.4'

loop_
_geom_angle_atom_site_label_1
_geom_angle_atom_site_label_2
_geom_angle_atom_site_label_3
_geom_angle
C14C O20C H20C 113.7(19)
C9C O1C C2C 117.87(13)
C9A O1A C2A 117.29(13)
C12A C13A C14A 120.94(16)
C12A C13A H8 119.5
C14A C13A H8 119.5
O20A C14A C15A 121.75(16)
O20A C14A C13A 120.84(16)
C15A C14A C13A 117.35(16)
C16A C15A C14A 121.01(17)
C16A C15A H10 119.5
C14A C15A H10 119.5
C10C C4C C3C 107.73(14)
C10C C4C C17C 109.72(14)
C3C C4C C17C 106.55(14)
C10C C4C C11C 111.64(14)
C3C C4C C11C 112.20(14)
C17C C4C C11C 108.86(14)
C15C C16C C11C 121.27(17)
C15C C16C H13 119.4
C11C C16C H13 119.4
C12A C11A C16A 116.66(16)
C12A C11A C4A 123.18(15)
C16A C11A C4A 120.13(15)
C10A C4A C11A 111.95(14)
C10A C4A C3A 107.45(14)
C11A C4A C3A 111.40(14)
C10A C4A C17A 109.86(14)
C11A C4A C17A 109.26(14)
C3A C4A C17A 106.77(14)
C13A C12A C11A 122.23(16)
C13A C12A H16 118.9
C11A C12A H16 118.9
C5C C10C C9C 117.36(16)
C5C C10C C4C 121.10(16)
C9C C10C C4C 121.53(15)
C2C C3C C4C 115.60(14)
C2C C3C H18A 108.4
C4C C3C H18A 108.4
C2C C3C H18B 108.4
C4C C3C H18B 108.4
H18A C3C H18B 107.4
C6A C5A C10A 122.46(17)
C6A C5A H19 118.8
C10A C5A H19 118.8
C14C C13C C12C 119.63(16)
C14C C13C H21 120.2
C12C C13C H21 120.2
C9A C10A C5A 117.11(16)
C9A C10A C4A 121.87(15)
C5A C10A C4A 121.01(16)
C15A C16A C11A 121.71(17)
C15A C16A H23 119.1
C11A C16A H23 119.1
C12C C11C C16C 117.00(16)
C12C C11C C4C 122.92(16)
C16C C11C C4C 120.07(16)
C7A C8A C9A 120.55(17)
C7A C8A H25 119.7
C9A C8A H25 119.7
O20C C14C C15C 118.55(16)
O20C C14C C13C 122.24(16)
C15C C14C C13C 119.20(16)
C2E N1E H13E 109.5
C2E N1E H11E 109.5
H13E N1E H11E 109.5
C2E N1E H12E 109.5
H13E N1E H12E 109.5
H11E N1E H12E 109.5
C14C C15C C16C 120.44(16)
C14C C15C H29 119.8
C16C C15C H29 119.8
O1A C2A C19A 104.97(14)
O1A C2A C3A 109.05(13)
C19A C2A C3A 109.51(15)
O1A C2A C18A 107.79(14)
C19A C2A C18A 110.21(15)
C3A C2A C18A 114.83(15)
C8A C7A C6A 119.64(17)
C8A C7A H34 120.2
C6A C7A H34 120.2
O1A C9A C8A 114.83(16)
O1A C9A C10A 124.19(16)
C8A C9A C10A 120.93(16)
O1C C9C C8C 114.74(15)
O1C C9C C10C 124.45(16)
C8C C9C C10C 120.75(16)
C2A C18A H37A 109.5
C2A C18A H37B 109.5
H37A C18A H37B 109.5
C2A C18A H37C 109.5
H37A C18A H37C 109.5
H37B C18A H37C 109.5
C13C C12C C11C 122.36(16)
C13C C12C H38 118.8
C11C C12C H38 118.8
C6C C5C C10C 122.16(17)
C6C C5C H39 118.9
C10C C5C H39 118.9
C2A C3A C4A 115.19(14)
C2A C3A H44A 108.5
C4A C3A H44A 108.5
C2A C3A H44B 108.5
C4A C3A H44B 108.5
H44A C3A H44B 107.5
C5A C6A C7A 119.31(17)
C5A C6A H45 120.3
C7A C6A H45 120.3
C5C C6C C7C 119.55(17)
C5C C6C H47 120.2
C7C C6C H47 120.2
C4C C17C H48A 109.5
C4C C17C H48B 109.5
H48A C17C H48B 109.5
C4C C17C H48C 109.5
H48A C17C H48C 109.5
H48B C17C H48C 109.5
C2C C18C H49A 109.5
C2C C18C H49B 109.5
H49A C18C H49B 109.5
C2C C18C H49C 109.5
H49A C18C H49C 109.5
H49B C18C H49C 109.5
C7C C8C C9C 120.19(17)
C7C C8C H50 119.9
C9C C8C H50 119.9
C2A C19A H58A 109.5
C2A C19A H58B 109.5
H58A C19A H58B 109.5
C2A C19A H58C 109.5
H58A C19A H58C 109.5
H58B C19A H58C 109.5
O1C C2C C19C 105.08(14)
O1C C2C C3C 109.30(14)
C19C C2C C3C 109.84(15)
O1C C2C C18C 107.84(14)
C19C C2C C18C 109.95(15)
C3C C2C C18C 114.39(15)
C8C C7C C6C 119.96(17)
C8C C7C H61 120.0
C6C C7C H61 120.0
C2C C19C H62A 109.5
C2C C19C H62B 109.5
H62A C19C H62B 109.5
C2C C19C H62C 109.5
H62A C19C H62C 109.5
H62B C19C H62C 109.5
C4A C17A H67A 109.5
C4A C17A H67B 109.5
H67A C17A H67B 109.5
C4A C17A H67C 109.5
H67A C17A H67C 109.5
H67B C17A H67C 109.5
N1E C2E C3E 110.10(18)
N1E C2E H21E 109.6
C3E C2E H21E 109.6
N1E C2E H22E 109.6
C3E C2E H22E 109.6
H21E C2E H22E 108.2
N4E C3E C2E 110.4(2)
N4E C3E H32E 109.6
C2E C3E H32E 109.6
N4E C3E H31E 109.6
C2E C3E H31E 109.6
H32E C3E H31E 108.1
C14D O20D H20D 108.6(15)
C9D O1D C2D 117.75(14)
O20D C14D C13D 118.38(16)
O20D C14D C15D 122.54(16)
C13D C14D C15D 119.08(17)
C16D C15D C14D 120.30(16)
C16D C15D H20 119.8
C14D C15D H20 119.8
C12D C11D C16D 116.93(16)
C12D C11D C4D 123.32(15)
C16D C11D C4D 119.75(15)
C15D C16D C11D 121.72(17)
C15D C16D H30 119.1
C11D C16D H30 119.1
C13D C12D C11D 122.15(17)
C13D C12D H31 118.9
C11D C12D H31 118.9
C14D C13D C12D 119.82(17)
C14D C13D H33 120.1
C12D C13D H33 120.1
C2D C18D H41A 109.5
C2D C18D H41B 109.5
H41A C18D H41B 109.5
C2D C18D H41C 109.5
H41A C18D H41C 109.5
H41B C18D H41C 109.5
C10D C4D C11D 111.82(14)
C10D C4D C3D 107.84(14)
C11D C4D C3D 112.17(15)
C10D C4D C17D 109.15(15)
C11D C4D C17D 109.06(14)
C3D C4D C17D 106.63(14)
C4D C17D H53A 109.5
C4D C17D H53B 109.5
H53A C17D H53B 109.5
C4D C17D H53C 109.5
H53A C17D H53C 109.5
H53B C17D H53C 109.5
C6D C5D C10D 122.21(18)
C6D C5D H55 118.9
C10D C5D H55 118.9
C5D C10D C9D 117.38(16)
C5D C10D C4D 120.93(16)
C9D C10D C4D 121.67(16)
O1D C2D C19D 104.72(14)
O1D C2D C18D 107.99(14)
C19D C2D C18D 110.25(16)
O1D C2D C3D 108.95(15)
C19D C2D C3D 109.65(15)
C18D C2D C3D 114.77(15)
C8D C7D C6D 120.12(18)
C8D C7D H63 119.9
C6D C7D H63 119.9
C2D C19D H64A 109.5
C2D C19D H64B 109.5
H64A C19D H64B 109.5
C2D C19D H64C 109.5
H64A C19D H64C 109.5
H64B C19D H64C 109.5
C7D C8D C9D 120.32(18)
C7D C8D H65 119.8
C9D C8D H65 119.8
C2D C3D C4D 115.68(14)
C2D C3D H66A 108.4
C4D C3D H66A 108.4
C2D C3D H66B 108.4
C4D C3D H66B 108.4
H66A C3D H66B 107.4
O1D C9D C8D 114.90(16)
O1D C9D C10D 124.31(16)
C8D C9D C10D 120.73(17)
C5D C6D C7D 119.22(19)
C5D C6D H79 120.4
C7D C6D H79 120.4
C9B O1B C2B 117.50(14)
C6B C5B C10B 122.35(19)
C6B C5B H40 118.8
C10B C5B H40 118.8
C8B C7B C6B 120.18(18)
C8B C7B H42 119.9
C6B C7B H42 119.9
C5B C6B C7B 118.86(19)
C5B C6B H43 120.6
C7B C6B H43 120.6
C5B C10B C9B 117.70(17)
C5B C10B C4B 120.82(17)
C9B C10B C4B 121.47(17)
C7B C8B C9B 120.65(18)
C7B C8B H52 119.7
C9B C8B H52 119.7
O1B C9B C8B 115.30(17)
O1B C9B C10B 124.39(16)
C8B C9B C10B 120.24(18)
C4B C17B H57A 109.5
C4B C17B H57B 109.5
H57A C17B H57B 109.5
C4B C17B H57C 109.5
H57A C17B H57C 109.5
H57B C17B H57C 109.5
C2B C3B C4B 115.48(15)
C2B C3B H69A 108.4
C4B C3B H69A 108.4
C2B C3B H69B 108.4
C4B C3B H69B 108.4
H69A C3B H69B 107.5
C15B C16B C11B 120.8(2)
C15B C16B H70 119.6
C11B C16B H70 119.6
C10B C4B C11B 111.98(16)
C10B C4B C3B 107.65(15)
C11B C4B C3B 112.18(16)
C10B C4B C17B 109.30(16)
C11B C4B C17B 108.92(16)
C3B C4B C17B 106.64(16)
C2B C19B H73A 109.5
C2B C19B H73B 109.5
H73A C19B H73B 109.5
C2B C19B H73C 109.5
H73A C19B H73C 109.5
H73B C19B H73C 109.5
O1B C2B C19B 105.02(14)
O1B C2B C3B 108.88(15)
C19B C2B C3B 109.88(15)
O1B C2B C18B 107.90(15)
C19B C2B C18B 110.12(17)
C3B C2B C18B 114.58(16)
C12B C11B C16B 117.1(2)
C12B C11B C4B 123.23(17)
C16B C11B C4B 119.7(2)
C11B C12B C13B 122.4(2)
C11B C12B H76 118.8
C13B C12B H76 118.8
C2B C18B H77A 109.5
C2B C18B H77B 109.5
H77A C18B H77B 109.5
C2B C18B H77C 109.5
H77A C18B H77C 109.5
H77B C18B H77C 109.5
C14B O20B H20B 106.9(9)
C14B C15B C16B 121.1(2)
C14B C15B H80 119.4
C16B C15B H80 119.4
C14B C13B C12B 119.6(3)
C14B C13B H81 120.2
C12B C13B H81 120.2
O20B C14B C15B 122.0(2)
O20B C14B C13B 118.8(3)
C15B C14B C13B 119.1(2)
C3E N4E H41E 109.5
C3E N4E H42E 109.5
H41E N4E H42E 109.5
C3E N4E H43E 109.5
H41E N4E H43E 109.5
H42E N4E H43E 109.5

loop_
_geom_bond_atom_site_label_1
_geom_bond_atom_site_label_2
_geom_bond_distance
O20C C14C 1.369(2)
O20C H20C 0.952(5)
O20A C14A 1.354(2)
O1C C9C 1.371(2)
O1C C2C 1.452(2)
O1A C9A 1.371(2)
O1A C2A 1.455(2)
C13A C12A 1.385(2)
C13A C14A 1.399(2)
C13A H8 0.9500
C14A C15A 1.399(2)
C15A C16A 1.389(3)
C15A H10 0.9500
C4C C10C 1.520(2)
C4C C3C 1.542(2)
C4C C17C 1.547(2)
C4C C11C 1.548(2)
C16C C15C 1.395(3)
C16C C11C 1.399(2)
C16C H13 0.9500
C11A C12A 1.391(2)
C11A C16A 1.400(2)
C11A C4A 1.540(2)
C4A C10A 1.524(2)
C4A C3A 1.541(2)
C4A C17A 1.546(2)
C12A H16 0.9500
C10C C5C 1.400(2)
C10C C9C 1.401(2)
C3C C2C 1.526(2)
C3C H18A 0.9900
C3C H18B 0.9900
C5A C6A 1.380(3)
C5A C10A 1.401(2)
C5A H19 0.9500
C13C C14C 1.390(2)
C13C C12C 1.392(2)
C13C H21 0.9500
C10A C9A 1.401(2)
C16A H23 0.9500
C11C C12C 1.393(2)
C8A C7A 1.384(3)
C8A C9A 1.392(2)
C8A H25 0.9500
C14C C15C 1.389(2)
N1E C2E 1.487(3)
N1E H13E 0.9100
N1E H11E 0.9100
N1E H12E 0.9100
C15C H29 0.9500
C2A C19A 1.518(2)
C2A C3A 1.524(2)
C2A C18A 1.527(2)
C7A C6A 1.395(3)
C7A H34 0.9500
C9C C8C 1.401(2)
C18A H37A 0.9800
C18A H37B 0.9800
C18A H37C 0.9800
C12C H38 0.9500
C5C C6C 1.382(2)
C5C H39 0.9500
C3A H44A 0.9900
C3A H44B 0.9900
C6A H45 0.9500
C6C C7C 1.390(3)
C6C H47 0.9500
C17C H48A 0.9800
C17C H48B 0.9800
C17C H48C 0.9800
C18C C2C 1.527(2)
C18C H49A 0.9800
C18C H49B 0.9800
C18C H49C 0.9800
C8C C7C 1.382(3)
C8C H50 0.9500
C19A H58A 0.9800
C19A H58B 0.9800
C19A H58C 0.9800
C2C C19C 1.522(2)
C7C H61 0.9500
C19C H62A 0.9800
C19C H62B 0.9800
C19C H62C 0.9800
C17A H67A 0.9800
C17A H67B 0.9800
C17A H67C 0.9800
C2E C3E 1.499(3)
C2E H21E 0.9900
C2E H22E 0.9900
C3E N4E 1.448(3)
C3E H32E 0.9900
C3E H31E 0.9900
O20D C14D 1.361(2)
O20D H20D 0.948(5)
O1D C9D 1.371(2)
O1D C2D 1.457(2)
C14D C13D 1.389(2)
C14D C15D 1.392(3)
C15D C16D 1.383(3)
C15D H20 0.9500
C11D C12D 1.392(2)
C11D C16D 1.399(2)
C11D C4D 1.541(2)
C16D H30 0.9500
C12D C13D 1.390(2)
C12D H31 0.9500
C13D H33 0.9500
C18D C2D 1.524(2)
C18D H41A 0.9800
C18D H41B 0.9800
C18D H41C 0.9800
C4D C10D 1.522(2)
C4D C3D 1.542(2)
C4D C17D 1.548(2)
C17D H53A 0.9800
C17D H53B 0.9800
C17D H53C 0.9800
C5D C6D 1.384(3)
C5D C10D 1.401(3)
C5D H55 0.9500
C10D C9D 1.402(3)
C2D C19D 1.518(2)
C2D C3D 1.524(2)
C7D C8D 1.378(3)
C7D C6D 1.394(3)
C7D H63 0.9500
C19D H64A 0.9800
C19D H64B 0.9800
C19D H64C 0.9800
C8D C9D 1.399(2)
C8D H65 0.9500
C3D H66A 0.9900
C3D H66B 0.9900
C6D H79 0.9500
O1B C9B 1.365(2)
O1B C2B 1.454(2)
C5B C6B 1.386(3)
C5B C10B 1.395(3)
C5B H40 0.9500
C7B C8B 1.374(3)
C7B C6B 1.398(3)
C7B H42 0.9500
C6B H43 0.9500
C10B C9B 1.405(3)
C10B C4B 1.525(2)
C8B C9B 1.400(3)
C8B H52 0.9500
C17B C4B 1.549(3)
C17B H57A 0.9800
C17B H57B 0.9800
C17B H57C 0.9800
C3B C2B 1.522(3)
C3B C4B 1.543(3)
C3B H69A 0.9900
C3B H69B 0.9900
C16B C15B 1.393(3)
C16B C11B 1.401(3)
C16B H70 0.9500
C4B C11B 1.536(3)
C19B C2B 1.518(3)
C19B H73A 0.9800
C19B H73B 0.9800
C19B H73C 0.9800
C2B C18B 1.524(3)
C11B C12B 1.392(3)
C12B C13B 1.394(3)
C12B H76 0.9500
C18B H77A 0.9800
C18B H77B 0.9800
C18B H77C 0.9800
O20B C14B 1.368(3)
O20B H20B 0.951(5)
C15B C14B 1.382(4)
C15B H80 0.9500
C13B C14B 1.389(4)
C13B H81 0.9500
N4E H41E 0.9100
N4E H42E 0.9100
N4E H43E 0.9100

loop_
_geom_torsion_atom_site_label_1
_geom_torsion_atom_site_label_2
_geom_torsion_atom_site_label_3
_geom_torsion_atom_site_label_4
_geom_torsion
C12A C13A C14A O20A -174.41(16)
C12A C13A C14A C15A 3.0(3)
O20A C14A C15A C16A 174.48(16)
C13A C14A C15A C16A -2.9(3)
C12A C11A C4A C10A 0.7(2)
C16A C11A C4A C10A 178.32(15)
C12A C11A C4A C3A -119.60(18)
C16A C11A C4A C3A 58.0(2)
C12A C11A C4A C17A 122.68(18)
C16A C11A C4A C17A -59.7(2)
C14A C13A C12A C11A -0.6(3)
C16A C11A C12A C13A -1.9(3)
C4A C11A C12A C13A 175.75(16)
C3C C4C C10C C5C 162.09(16)
C17C C4C C10C C5C 46.5(2)
C11C C4C C10C C5C -74.3(2)
C3C C4C C10C C9C -16.9(2)
C17C C4C C10C C9C -132.53(17)
C11C C4C C10C C9C 106.69(18)
C10C C4C C3C C2C 43.76(19)
C17C C4C C3C C2C 161.43(15)
C11C C4C C3C C2C -79.52(19)
C6A C5A C10A C9A 1.1(3)
C6A C5A C10A C4A -179.96(16)
C11A C4A C10A C9A -106.89(19)
C3A C4A C10A C9A 15.7(2)
C17A C4A C10A C9A 131.52(17)
C11A C4A C10A C5A 74.2(2)
C3A C4A C10A C5A -163.20(15)
C17A C4A C10A C5A -47.4(2)
C14A C15A C16A C11A 0.4(3)
C12A C11A C16A C15A 2.0(3)
C4A C11A C16A C15A -175.75(16)
C15C C16C C11C C12C -1.8(3)
C15C C16C C11C C4C 178.20(16)
C10C C4C C11C C12C 0.1(2)
C3C C4C C11C C12C 121.15(18)
C17C C4C C11C C12C -121.17(18)
C10C C4C C11C C16C -179.92(15)
C3C C4C C11C C16C -58.9(2)
C17C C4C C11C C16C 58.8(2)
C12C C13C C14C O20C 175.94(16)
C12C C13C C14C C15C -2.9(3)
O20C C14C C15C C16C -175.96(16)
C13C C14C C15C C16C 2.9(3)
C11C C16C C15C C14C -0.5(3)
C9A O1A C2A C19A -159.82(14)
C9A O1A C2A C3A -42.56(19)
C9A O1A C2A C18A 82.71(17)
C9A C8A C7A C6A 0.8(3)
C2A O1A C9A C8A -165.89(15)
C2A O1A C9A C10A 16.6(2)
C7A C8A C9A O1A -177.77(16)
C7A C8A C9A C10A -0.2(3)
C5A C10A C9A O1A 176.64(15)
C4A C10A C9A O1A -2.3(3)
C5A C10A C9A C8A -0.7(3)
C4A C10A C9A C8A -179.71(16)
C2C O1C C9C C8C 166.94(15)
C2C O1C C9C C10C -15.9(2)
C5C C10C C9C O1C -175.68(16)
C4C C10C C9C O1C 3.4(3)
C5C C10C C9C C8C 1.3(3)
C4C C10C C9C C8C -179.68(16)
C14C C13C C12C C11C 0.5(3)
C16C C11C C12C C13C 1.8(3)
C4C C11C C12C C13C -178.18(16)
C9C C10C C5C C6C -1.5(3)
C4C C10C C5C C6C 179.43(16)
O1A C2A C3A C4A 58.55(19)
C19A C2A C3A C4A 172.90(15)
C18A C2A C3A C4A -62.5(2)
C10A C4A C3A C2A -43.83(19)
C11A C4A C3A C2A 79.13(19)
C17A C4A C3A C2A -161.65(14)
C10A C5A C6A C7A -0.5(3)
C8A C7A C6A C5A -0.5(3)
C10C C5C C6C C7C 0.6(3)
O1C C9C C8C C7C 177.15(15)
C10C C9C C8C C7C -0.1(3)
C9C O1C C2C C19C 158.37(14)
C9C O1C C2C C3C 40.54(19)
C9C O1C C2C C18C -84.38(17)
C4C C3C C2C O1C -56.71(19)
C4C C3C C2C C19C -171.51(14)
C4C C3C C2C C18C 64.3(2)
C9C C8C C7C C6C -0.9(3)
C5C C6C C7C C8C 0.7(3)
N1E C2E C3E N4E 53.1(3)
O20D C14D C15D C16D -177.99(17)
C13D C14D C15D C16D 1.0(3)
C14D C15D C16D C11D -0.9(3)
C12D C11D C16D C15D 0.2(3)
C4D C11D C16D C15D 179.60(17)
C16D C11D C12D C13D 0.4(3)
C4D C11D C12D C13D -179.05(17)
O20D C14D C13D C12D 178.55(17)
C15D C14D C13D C12D -0.5(3)
C11D C12D C13D C14D -0.2(3)
C12D C11D C4D C10D -3.5(2)
C16D C11D C4D C10D 177.15(16)
C12D C11D C4D C3D 117.83(19)
C16D C11D C4D C3D -61.6(2)
C12D C11D C4D C17D -124.28(18)
C16D C11D C4D C17D 56.3(2)
C6D C5D C10D C9D 0.0(3)
C6D C5D C10D C4D -178.84(17)
C11D C4D C10D C5D -71.7(2)
C3D C4D C10D C5D 164.54(16)
C17D C4D C10D C5D 49.1(2)
C11D C4D C10D C9D 109.53(19)
C3D C4D C10D C9D -14.2(2)
C17D C4D C10D C9D -129.71(18)
C9D O1D C2D C19D 158.79(15)
C9D O1D C2D C18D -83.73(18)
C9D O1D C2D C3D 41.54(19)
C6D C7D C8D C9D -0.9(3)
O1D C2D C3D C4D -57.39(19)
C19D C2D C3D C4D -171.46(15)
C18D C2D C3D C4D 63.8(2)
C10D C4D C3D C2D 42.7(2)
C11D C4D C3D C2D -80.81(19)
C17D C4D C3D C2D 159.86(15)
C2D O1D C9D C8D 167.17(15)
C2D O1D C9D C10D -15.4(2)
C7D C8D C9D O1D 178.83(16)
C7D C8D C9D C10D 1.3(3)
C5D C10D C9D O1D -178.11(16)
C4D C10D C9D O1D 0.7(3)
C5D C10D C9D C8D -0.8(3)
C4D C10D C9D C8D 178.03(16)
C10D C5D C6D C7D 0.3(3)
C8D C7D C6D C5D 0.2(3)
C10B C5B C6B C7B -0.5(3)
C8B C7B C6B C5B -0.4(3)
C6B C5B C10B C9B 0.6(3)
C6B C5B C10B C4B 179.69(18)
C6B C7B C8B C9B 1.0(3)
C2B O1B C9B C8B -165.80(15)
C2B O1B C9B C10B 17.1(3)
C7B C8B C9B O1B -178.09(16)
C7B C8B C9B C10B -0.8(3)
C5B C10B C9B O1B 177.02(17)
C4B C10B C9B O1B -2.0(3)
C5B C10B C9B C8B 0.0(3)
C4B C10B C9B C8B -179.04(17)
C5B C10B C4B C11B 72.0(2)
C9B C10B C4B C11B -109.0(2)
C5B C10B C4B C3B -164.22(17)
C9B C10B C4B C3B 14.8(2)
C5B C10B C4B C17B -48.8(2)
C9B C10B C4B C17B 130.25(19)
C2B C3B C4B C10B -43.0(2)
C2B C3B C4B C11B 80.6(2)
C2B C3B C4B C17B -160.23(16)
C9B O1B C2B C19B -160.57(15)
C9B O1B C2B C3B -42.9(2)
C9B O1B C2B C18B 81.98(19)
C4B C3B C2B O1B 58.2(2)
C4B C3B C2B C19B 172.70(16)
C4B C3B C2B C18B -62.7(2)
C15B C16B C11B C12B 1.6(3)
C15B C16B C11B C4B -177.5(2)
C10B C4B C11B C12B -0.1(3)
C3B C4B C11B C12B -121.3(2)
C17B C4B C11B C12B 120.9(2)
C10B C4B C11B C16B 178.94(19)
C3B C4B C11B C16B 57.8(3)
C17B C4B C11B C16B -60.0(2)
C16B C11B C12B C13B -1.2(3)
C4B C11B C12B C13B 177.8(2)
C11B C16B C15B C14B -0.4(4)
C11B C12B C13B C14B -0.3(4)
C16B C15B C14B O20B 174.9(3)
C16B C15B C14B C13B -1.2(4)
C12B C13B C14B O20B -174.7(2)
C12B C13B C14B C15B 1.6(4)
